data_4111359
loop_
_publ_author_name
'Ana de Bettencourt-Dias'
'Subha Viswanathan'
'Alexandra Rollett'

_publ_contact_author_address
;Department of Chemistry
University of Nevada
Reno, NV 89557
;
_publ_contact_author_email abd@unr.edu
_publ_contact_author_fax 1(775)7846804
_publ_contact_author_name 'Ana de Bettencourt-Dias'
_publ_contact_author_phone 1(775)6828421
_publ_section_title
;
 Thiophene-Derivatized Pybox and Its Highly Luminescent Lanthanide Ion
 Complexes
;
_journal_name_full 'Journal of the American Chemical Society'
_journal_page_first 15436
_journal_page_last 15437
_journal_paper_doi 10.1021/ja076485+
_journal_volume 129
_journal_year 2007
_chemical_formula_moiety 'C30 H26 Eu N6 O7 S2, 2(C F3 O3 S), C F3 O3 S'
_chemical_formula_sum 'C33 H26 Eu F9 N6 O16 S5'
_chemical_formula_weight 1245.86
_chemical_name_common 'EuIII complex'
_chemical_name_systematic
; 
 ? 
;
_space_group_IT_number 15
_symmetry_cell_setting monoclinic
_symmetry_space_group_name_Hall '-C 2yc'
_symmetry_space_group_name_H-M 'C 1 2/c 1'
_atom_sites_solution_hydrogens geom
_atom_sites_solution_primary direct
_atom_sites_solution_secondary difmap
_audit_creation_method SHELXL-97
_cell_angle_alpha 90.00
_cell_angle_beta 104.57(3)
_cell_angle_gamma 90.00
_cell_formula_units_Z 4
_cell_length_a 16.840(3)
_cell_length_b 16.541(4)
_cell_length_c 16.309(3)
_cell_measurement_reflns_used 6238
_cell_measurement_temperature 101(2)
_cell_measurement_theta_max 25.9
_cell_measurement_theta_min 2.36
_cell_volume 4396.8(17)
_computing_cell_refinement 'SAINT+  v. 7.23a (Bruker, 2006)'
_computing_data_collection 'SMART v. 5.632 (Bruker, 2006)'
_computing_data_reduction 'SAINT+  v. 7.23a (Bruker, 2006)'
_computing_molecular_graphics 'XP, SHELXTL  v. 6.14 (Bruker, 2003)'
_computing_publication_material 'XCIF, SHELXTL, v. 6.14 (Bruker, 2003)'
_computing_structure_refinement 'XL, SHELXTL  v. 6.14 (Bruker, 2003)'
_computing_structure_solution 'XS, SHELXTL  v. 6.14 (Bruker, 2003)'
_diffrn_ambient_temperature 101(2)
_diffrn_detector_area_resol_mean 8.3
_diffrn_measured_fraction_theta_full 1.000
_diffrn_measured_fraction_theta_max 1.000
_diffrn_measurement_device_type 'Bruker/Siemens SMART APEX'
_diffrn_measurement_method '\w scans'
_diffrn_radiation_monochromator graphite
_diffrn_radiation_source 'narrow-focus sealed tube'
_diffrn_radiation_type MoK\a
_diffrn_radiation_wavelength 0.71073
_diffrn_reflns_av_R_equivalents 0.0328
_diffrn_reflns_av_sigmaI/netI 0.0262
_diffrn_reflns_limit_h_max 20
_diffrn_reflns_limit_h_min -20
_diffrn_reflns_limit_k_max 19
_diffrn_reflns_limit_k_min -19
_diffrn_reflns_limit_l_max 19
_diffrn_reflns_limit_l_min -19
_diffrn_reflns_number 19814
_diffrn_reflns_theta_full 25.25
_diffrn_reflns_theta_max 25.25
_diffrn_reflns_theta_min 1.75
_exptl_absorpt_coefficient_mu 1.779
_exptl_absorpt_correction_T_max 0.8421
_exptl_absorpt_correction_T_min 0.5363
_exptl_absorpt_correction_type multi-scan
_exptl_absorpt_process_details 'SADABS-2004/1 (Bruker, 2004)'
_exptl_crystal_colour colorless
_exptl_crystal_density_diffrn 1.882
_exptl_crystal_description block
_exptl_crystal_F_000 2472
_exptl_crystal_size_max 0.40
_exptl_crystal_size_mid 0.20
_exptl_crystal_size_min 0.10
_refine_diff_density_max 1.720
_refine_diff_density_min -1.676
_refine_diff_density_rms 0.157
_refine_ls_extinction_method none
_refine_ls_goodness_of_fit_ref 1.029
_refine_ls_hydrogen_treatment noref
_refine_ls_matrix_type full
_refine_ls_number_parameters 306
_refine_ls_number_reflns 3981
_refine_ls_number_restraints 23
_refine_ls_restrained_S_all 1.039
_refine_ls_R_factor_all 0.0547
_refine_ls_R_factor_gt 0.0504
_refine_ls_shift/su_max 0.000
_refine_ls_shift/su_mean 0.000
_refine_ls_structure_factor_coef Fsqd
_refine_ls_weighting_details 'calc w=1/[\s^2^(Fo^2^)+(0.0833P)^2^+52.1309P] where P=(Fo^2^+2Fc^2^)/3'
_refine_ls_weighting_scheme calc
_refine_ls_wR_factor_gt 0.1335
_refine_ls_wR_factor_ref 0.1373
_reflns_number_gt 3652
_reflns_number_total 3981
_reflns_threshold_expression I>2\s(I)
_cod_data_source_file ja076485-file001.cif
_cod_data_source_block test
_cod_original_cell_volume 4396.5(16)
_cod_database_code 4111359

loop_
_symmetry_equiv_pos_as_xyz
'x, y, z'
'-x, y, -z+1/2'
'x+1/2, y+1/2, z'
'-x+1/2, y+1/2, -z+1/2'
'-x, -y, -z'
'x, -y, z-1/2'
'-x+1/2, -y+1/2, -z'
'x+1/2, -y+1/2, z-1/2'

loop_
_atom_site_label
_atom_site_type_symbol
_atom_site_fract_x
_atom_site_fract_y
_atom_site_fract_z
_atom_site_U_iso_or_equiv
_atom_site_adp_type
_atom_site_occupancy
_atom_site_symmetry_multiplicity
_atom_site_calc_flag
_atom_site_refinement_flags
_atom_site_disorder_assembly
_atom_site_disorder_group
Eu1 Eu 0.0000 0.13461(2) 0.7500 0.01854(16) Uani 1 2 d S . .
S1A S 0.36346(17) 0.41101(15) 0.50206(17) 0.0307(6) Uani 0.748(6) 1 d P A 1
C1A C 0.2666(7) 0.4450(6) 0.4505(6) 0.0246(8) Uani 0.748(6) 1 d P A 1
H1A H 0.2560 0.4846 0.4069 0.030 Uiso 0.748(6) 1 calc PR A 1
C2A C 0.2071(7) 0.4072(9) 0.4807(7) 0.0246(8) Uani 0.748(6) 1 d P A 1
H2A H 0.1499 0.4167 0.4597 0.030 Uiso 0.748(6) 1 calc PR A 1
C3A C 0.2413(4) 0.3519(3) 0.5477(4) 0.0246(8) Uani 0.748(6) 1 d P A 1
C4A C 0.3244(9) 0.3486(8) 0.5638(11) 0.0246(8) Uani 0.748(6) 1 d P A 1
H4A H 0.3573 0.3145 0.6057 0.030 Uiso 0.748(6) 1 calc PR A 1
S1B S 0.2916(5) 0.4495(5) 0.4519(5) 0.0307(6) Uani 0.252(6) 1 d P A 2
C1B C 0.361(2) 0.390(2) 0.516(2) 0.0246(8) Uani 0.252(6) 1 d P A 2
H1B H 0.4173 0.3935 0.5178 0.030 Uiso 0.252(6) 1 calc PR A 2
C2B C 0.332(3) 0.337(2) 0.567(3) 0.0246(8) Uani 0.252(6) 1 d P A 2
H2B H 0.3631 0.2991 0.6053 0.030 Uiso 0.252(6) 1 calc PR A 2
C3B C 0.2413(4) 0.3519(3) 0.5477(4) 0.0246(8) Uani 0.252(6) 1 d P A 2
C4B C 0.219(2) 0.412(3) 0.493(2) 0.0246(8) Uani 0.252(6) 1 d P A 2
H4B H 0.1644 0.4327 0.4787 0.030 Uiso 0.252(6) 1 calc PR A 2
C5 C 0.1904(3) 0.3050(3) 0.5923(4) 0.0234(11) Uani 1 1 d . . .
C6 C 0.1069(4) 0.3225(4) 0.5800(4) 0.0255(12) Uani 1 1 d . A .
H6 H 0.0825 0.3654 0.5435 0.031 Uiso 1 1 calc R . .
C7 C 0.0602(3) 0.2765(3) 0.6214(4) 0.0238(12) Uani 1 1 d . . .
C8 C 0.1707(3) 0.1983(3) 0.6847(3) 0.0211(11) Uani 1 1 d . . .
C9 C 0.2220(3) 0.2412(3) 0.6464(3) 0.0226(11) Uani 1 1 d . A .
H9 H 0.2783 0.2272 0.6569 0.027 Uiso 1 1 calc R . .
C10 C -0.0284(4) 0.2888(4) 0.6116(4) 0.0261(12) Uani 1 1 d . A .
C11 C -0.1518(4) 0.3438(5) 0.5596(6) 0.054(2) Uani 1 1 d . A .
H11A H -0.1879 0.3297 0.5035 0.064 Uiso 1 1 calc R . .
H11B H -0.1684 0.3971 0.5773 0.064 Uiso 1 1 calc R . .
C12 C -0.1552(4) 0.2793(4) 0.6247(5) 0.0348(14) Uani 1 1 d . A .
H12A H -0.1727 0.3028 0.6731 0.042 Uiso 1 1 calc R . .
H12B H -0.1939 0.2358 0.5992 0.042 Uiso 1 1 calc R . .
C13 C 0.1971(3) 0.1289(3) 0.7412(4) 0.0212(11) Uani 1 1 d . A .
C14 C 0.1970(4) 0.0271(4) 0.8291(4) 0.0310(13) Uani 1 1 d . A .
H14A H 0.1728 -0.0264 0.8099 0.037 Uiso 1 1 calc R . .
H14B H 0.1993 0.0337 0.8900 0.037 Uiso 1 1 calc R . .
C15 C 0.2832(4) 0.0354(4) 0.8133(4) 0.0302(13) Uani 1 1 d . A .
H15A H 0.3248 0.0477 0.8665 0.036 Uiso 1 1 calc R . .
H15B H 0.2993 -0.0146 0.7883 0.036 Uiso 1 1 calc R . .
N1 N 0.0907(3) 0.2157(3) 0.6738(3) 0.0204(9) Uani 1 1 d . A .
N2 N 0.1488(3) 0.0928(3) 0.7784(3) 0.0236(10) Uani 1 1 d . . .
N3 N -0.0693(3) 0.2473(3) 0.6527(3) 0.0254(10) Uani 1 1 d . . .
O1 O 0.2739(2) 0.1031(3) 0.7536(3) 0.0268(9) Uani 1 1 d . . .
O2 O -0.0657(3) 0.3445(3) 0.5569(3) 0.0413(12) Uani 1 1 d . . .
O3 O 0.0215(3) 0.0815(2) 0.8934(3) 0.0270(9) Uani 1 1 d . . .
O4 O 0.0000 -0.0156(4) 0.7500 0.0297(13) Uani 1 2 d S . .
S2 S 0.12474(10) 0.87395(10) 0.61297(10) 0.0327(4) Uani 1 1 d D . .
O5 O 0.1991(3) 0.8869(3) 0.6769(3) 0.0469(12) Uani 1 1 d D . .
O6 O 0.1347(3) 0.8582(3) 0.5297(3) 0.0424(12) Uani 1 1 d D . .
O7 O 0.0590(3) 0.9306(3) 0.6135(3) 0.0422(12) Uani 1 1 d D . .
C16 C 0.0847(4) 0.7796(4) 0.6430(4) 0.0413(16) Uani 1 1 d D . .
F1 F 0.1360(3) 0.7190(3) 0.6393(3) 0.0618(13) Uani 1 1 d D . .
F2 F 0.0761(3) 0.7835(3) 0.7210(3) 0.0661(14) Uani 1 1 d D . .
F3 F 0.0132(3) 0.7609(3) 0.5913(3) 0.0563(12) Uani 1 1 d D . .
S3A S 0.9870(3) 0.4747(3) 0.7193(3) 0.0689(13) Uiso 0.50 1 d PD . 1
O8A O 1.0569(8) 0.4266(9) 0.7372(10) 0.084(3) Uiso 0.50 1 d PD . 1
O9A O 0.9071(8) 0.4473(9) 0.7081(10) 0.084(3) Uiso 0.50 1 d PD . 1
O10A O 0.9780(10) 0.5147(10) 0.6325(8) 0.084(3) Uiso 0.50 1 d PD . 1
C17A C 1.0043(9) 0.5617(8) 0.7862(9) 0.057(4) Uiso 0.50 1 d PD . 1
F4A F 0.9980(8) 0.5368(8) 0.8645(7) 0.080(2) Uiso 0.50 1 d PD . 1
F5A F 1.0743(7) 0.5973(8) 0.7970(8) 0.080(2) Uiso 0.50 1 d PD . 1
F6A F 0.9469(7) 0.6151(7) 0.7693(8) 0.080(2) Uiso 0.50 1 d PD . 1

loop_
_atom_site_aniso_label
_atom_site_aniso_U_11
_atom_site_aniso_U_22
_atom_site_aniso_U_33
_atom_site_aniso_U_23
_atom_site_aniso_U_13
_atom_site_aniso_U_12
Eu1 0.0175(2) 0.0178(2) 0.0236(2) 0.000 0.01125(15) 0.000
S1A 0.0321(11) 0.0335(14) 0.0329(13) -0.0045(9) 0.0203(9) -0.0127(10)
C1A 0.024(2) 0.025(2) 0.0274(19) -0.0041(15) 0.0125(16) -0.0054(15)
C2A 0.024(2) 0.025(2) 0.0274(19) -0.0041(15) 0.0125(16) -0.0054(15)
C3A 0.024(2) 0.025(2) 0.0274(19) -0.0041(15) 0.0125(16) -0.0054(15)
C4A 0.024(2) 0.025(2) 0.0274(19) -0.0041(15) 0.0125(16) -0.0054(15)
S1B 0.0321(11) 0.0335(14) 0.0329(13) -0.0045(9) 0.0203(9) -0.0127(10)
C1B 0.024(2) 0.025(2) 0.0274(19) -0.0041(15) 0.0125(16) -0.0054(15)
C2B 0.024(2) 0.025(2) 0.0274(19) -0.0041(15) 0.0125(16) -0.0054(15)
C3B 0.024(2) 0.025(2) 0.0274(19) -0.0041(15) 0.0125(16) -0.0054(15)
C4B 0.024(2) 0.025(2) 0.0274(19) -0.0041(15) 0.0125(16) -0.0054(15)
C5 0.023(3) 0.023(3) 0.027(3) -0.006(2) 0.012(2) -0.006(2)
C6 0.025(3) 0.024(3) 0.029(3) 0.005(2) 0.010(2) 0.000(2)
C7 0.020(3) 0.025(3) 0.030(3) 0.002(2) 0.013(2) 0.000(2)
C8 0.019(3) 0.023(3) 0.024(3) -0.004(2) 0.010(2) -0.001(2)
C9 0.019(3) 0.025(3) 0.026(3) -0.002(2) 0.008(2) -0.001(2)
C10 0.025(3) 0.024(3) 0.031(3) 0.001(2) 0.010(2) 0.004(2)
C11 0.026(4) 0.056(5) 0.083(6) 0.037(4) 0.022(4) 0.014(3)
C12 0.024(3) 0.033(3) 0.049(4) 0.010(3) 0.013(3) 0.005(3)
C13 0.018(3) 0.024(3) 0.022(3) -0.004(2) 0.007(2) 0.000(2)
C14 0.024(3) 0.032(3) 0.038(3) 0.014(3) 0.011(3) 0.007(2)
C15 0.026(3) 0.030(3) 0.036(3) 0.011(3) 0.010(3) 0.004(2)
N1 0.019(2) 0.019(2) 0.025(2) -0.0004(18) 0.0093(19) 0.0010(18)
N2 0.024(2) 0.024(2) 0.025(2) 0.005(2) 0.0115(19) 0.0036(19)
N3 0.019(2) 0.029(3) 0.033(3) 0.001(2) 0.014(2) -0.0002(19)
O1 0.0181(19) 0.032(2) 0.033(2) 0.0069(18) 0.0104(16) 0.0047(16)
O2 0.027(2) 0.043(3) 0.059(3) 0.026(2) 0.020(2) 0.011(2)
O3 0.030(2) 0.025(2) 0.028(2) 0.0021(17) 0.0130(17) -0.0010(17)
O4 0.034(3) 0.026(3) 0.033(3) 0.000 0.014(3) 0.000
S2 0.0335(8) 0.0336(9) 0.0302(8) -0.0013(6) 0.0064(7) 0.0106(6)
O5 0.037(3) 0.053(3) 0.047(3) -0.011(2) 0.002(2) 0.004(2)
O6 0.051(3) 0.043(3) 0.035(3) 0.000(2) 0.016(2) 0.013(2)
O7 0.040(3) 0.042(3) 0.044(3) -0.006(2) 0.010(2) 0.018(2)
C16 0.039(4) 0.043(4) 0.040(4) 0.005(3) 0.008(3) 0.009(3)
F1 0.067(3) 0.040(2) 0.076(3) 0.017(2) 0.013(3) 0.024(2)
F2 0.076(3) 0.082(4) 0.045(3) 0.013(2) 0.025(2) 0.000(3)
F3 0.046(3) 0.051(3) 0.066(3) -0.007(2) 0.004(2) -0.004(2)

loop_
_atom_type_symbol
_atom_type_description
_atom_type_scat_dispersion_real
_atom_type_scat_dispersion_imag
_atom_type_scat_source
C C 0.0033 0.0016 'International Tables Vol C Tables 4.2.6.8 and 6.1.1.4'
H H 0.0000 0.0000 'International Tables Vol C Tables 4.2.6.8 and 6.1.1.4'
N N 0.0061 0.0033 'International Tables Vol C Tables 4.2.6.8 and 6.1.1.4'
O O 0.0106 0.0060 'International Tables Vol C Tables 4.2.6.8 and 6.1.1.4'
F F 0.0171 0.0103 'International Tables Vol C Tables 4.2.6.8 and 6.1.1.4'
S S 0.1246 0.1234 'International Tables Vol C Tables 4.2.6.8 and 6.1.1.4'
Eu Eu -0.1578 3.6682 'International Tables Vol C Tables 4.2.6.8 and 6.1.1.4'

loop_
_geom_angle_atom_site_label_1
_geom_angle_atom_site_label_2
_geom_angle_atom_site_label_3
_geom_angle
_geom_angle_site_symmetry_1
_geom_angle_site_symmetry_3
O3 Eu1 O3 137.75(19) 2_556 .
O3 Eu1 O4 68.87(10) 2_556 .
O3 Eu1 O4 68.87(10) . .
O3 Eu1 N2 79.88(14) 2_556 2_556
O3 Eu1 N2 88.78(15) . 2_556
O4 Eu1 N2 74.14(11) . 2_556
O3 Eu1 N2 88.78(15) 2_556 .
O3 Eu1 N2 79.88(14) . .
O4 Eu1 N2 74.14(11) . .
N2 Eu1 N2 148.3(2) 2_556 .
O3 Eu1 N3 143.08(14) 2_556 2_556
O3 Eu1 N3 74.39(15) . 2_556
O4 Eu1 N3 137.37(11) . 2_556
N2 Eu1 N3 126.50(15) 2_556 2_556
N2 Eu1 N3 78.90(15) . 2_556
O3 Eu1 N3 74.39(15) 2_556 .
O3 Eu1 N3 143.08(14) . .
O4 Eu1 N3 137.37(11) . .
N2 Eu1 N3 78.90(15) 2_556 .
N2 Eu1 N3 126.50(15) . .
N3 Eu1 N3 85.3(2) 2_556 .
O3 Eu1 N1 71.81(14) 2_556 .
O3 Eu1 N1 133.44(14) . .
O4 Eu1 N1 121.40(10) . .
N2 Eu1 N1 137.29(15) 2_556 .
N2 Eu1 N1 63.26(14) . .
N3 Eu1 N1 71.55(15) 2_556 .
N3 Eu1 N1 63.25(14) . .
O3 Eu1 N1 133.44(14) 2_556 2_556
O3 Eu1 N1 71.81(14) . 2_556
O4 Eu1 N1 121.40(10) . 2_556
N2 Eu1 N1 63.26(14) 2_556 2_556
N2 Eu1 N1 137.29(15) . 2_556
N3 Eu1 N1 63.25(14) 2_556 2_556
N3 Eu1 N1 71.55(15) . 2_556
N1 Eu1 N1 117.2(2) . 2_556
C4A S1A C1A 91.6(6) . .
C2A C1A S1A 111.2(8) . .
C2A C1A H1A 124.4 . .
S1A C1A H1A 124.4 . .
C1A C2A C3A 112.0(10) . .
C1A C2A H2A 124.0 . .
C3A C2A H2A 124.0 . .
C4A C3A C2A 111.7(9) . .
C4A C3A C5 125.6(8) . .
C2A C3A C5 122.7(7) . .
C3A C4A S1A 113.5(9) . .
C3A C4A H4A 123.3 . .
S1A C4A H4A 123.3 . .
C4B S1B C1B 90(2) . .
C2B C1B S1B 117(3) . .
C2B C1B H1B 121.3 . .
S1B C1B H1B 121.3 . .
C1B C2B H2B 127.3 . .
S1B C4B H4B 122.1 . .
C9 C5 C6 117.2(5) . .
C9 C5 C3A 122.3(5) . .
C6 C5 C3A 120.5(5) . .
C7 C6 C5 119.3(5) . .
C7 C6 H6 120.4 . .
C5 C6 H6 120.4 . .
N1 C7 C6 123.5(5) . .
N1 C7 C10 112.9(5) . .
C6 C7 C10 123.6(5) . .
N1 C8 C9 123.3(5) . .
N1 C8 C13 112.7(5) . .
C9 C8 C13 124.0(5) . .
C8 C9 C5 119.6(5) . .
C8 C9 H9 120.2 . .
C5 C9 H9 120.2 . .
N3 C10 O2 120.1(5) . .
N3 C10 C7 122.3(5) . .
O2 C10 C7 117.6(5) . .
O2 C11 C12 103.8(5) . .
O2 C11 H11A 111.0 . .
C12 C11 H11A 111.0 . .
O2 C11 H11B 111.0 . .
C12 C11 H11B 111.0 . .
H11A C11 H11B 109.0 . .
N3 C12 C11 105.0(5) . .
N3 C12 H12A 110.8 . .
C11 C12 H12A 110.8 . .
N3 C12 H12B 110.8 . .
C11 C12 H12B 110.8 . .
H12A C12 H12B 108.8 . .
N2 C13 O1 119.3(5) . .
N2 C13 C8 122.3(5) . .
O1 C13 C8 118.4(5) . .
N2 C14 C15 104.4(5) . .
N2 C14 H14A 110.9 . .
C15 C14 H14A 110.9 . .
N2 C14 H14B 110.9 . .
C15 C14 H14B 110.9 . .
H14A C14 H14B 108.9 . .
O1 C15 C14 103.4(4) . .
O1 C15 H15A 111.1 . .
C14 C15 H15A 111.1 . .
O1 C15 H15B 111.1 . .
C14 C15 H15B 111.1 . .
H15A C15 H15B 109.1 . .
C7 N1 C8 117.2(5) . .
C7 N1 Eu1 121.5(3) . .
C8 N1 Eu1 121.3(4) . .
C13 N2 C14 106.4(5) . .
C13 N2 Eu1 120.4(4) . .
C14 N2 Eu1 133.1(3) . .
C10 N3 C12 104.9(5) . .
C10 N3 Eu1 120.0(4) . .
C12 N3 Eu1 135.0(4) . .
C13 O1 C15 106.5(4) . .
C10 O2 C11 106.2(5) . .
O5 S2 O6 115.4(3) . .
O5 S2 O7 115.3(3) . .
O6 S2 O7 113.2(3) . .
O5 S2 C16 104.4(3) . .
O6 S2 C16 103.8(3) . .
O7 S2 C16 102.6(3) . .
F2 C16 F3 108.8(6) . .
F2 C16 F1 108.1(6) . .
F3 C16 F1 107.0(6) . .
F2 C16 S2 110.9(5) . .
F3 C16 S2 111.7(5) . .
F1 C16 S2 110.2(5) . .
S3A S3A O9A 107.5(9) 2_756 .
S3A S3A O8A 69.6(8) 2_756 .
S3A S3A O8A 68.9(7) 2_756 2_756
O8A S3A O8A 95.5(12) . 2_756
S3A S3A C17A 92.1(6) 2_756 2_756
O9A S3A C17A 115.2(10) . 2_756
O8A S3A C17A 119.2(10) . 2_756
O8A S3A C17A 132.1(9) 2_756 2_756
S3A S3A O10A 148.4(8) 2_756 .
O9A S3A O10A 98.7(9) . .
O8A S3A O10A 108.8(10) . .
O8A S3A O10A 140.6(9) 2_756 .
C17A S3A O10A 60.3(9) 2_756 .
S3A S3A F4A 131.9(6) 2_756 2_756
O9A S3A F4A 114.1(8) . 2_756
O8A S3A F4A 102.5(9) . 2_756
O8A S3A F4A 156.4(9) 2_756 2_756
C17A S3A F4A 49.0(6) 2_756 2_756
S3A S3A C17A 54.3(5) 2_756 .
O9A S3A C17A 110.3(8) . .
O8A S3A C17A 109.5(8) . .
O8A S3A C17A 100.0(8) 2_756 .
O10A S3A C17A 100.4(8) . .
F4A S3A C17A 88.3(7) 2_756 .
O9A S3A O9A 136.0(10) . 2_756
O8A S3A O9A 94.5(8) 2_756 2_756
C17A S3A O9A 100.3(8) 2_756 2_756
O10A S3A O9A 122.0(8) . 2_756
F4A S3A O9A 108.7(7) 2_756 2_756
C17A S3A O9A 80.2(7) . 2_756
O9A O8A S3A 106.4(14) 2_756 .
O9A O8A S3A 68.4(11) 2_756 2_756
F4A O10A C17A 66(2) 2_756 2_756
F4A O10A S3A 108(2) 2_756 .
C17A O10A S3A 57.1(7) 2_756 .
C17A C17A F6A 83.5(13) 2_756 .
C17A C17A F5A 90.9(15) 2_756 .
F6A C17A F5A 109.1(13) . .
C17A C17A F4A 159.2(13) 2_756 .
F6A C17A F4A 100.1(12) . .
F5A C17A F4A 107.0(12) . .
C17A C17A S3A 85.7(6) 2_756 2_756
F6A C17A S3A 138.5(12) . 2_756
F5A C17A S3A 111.0(12) . 2_756
F4A C17A S3A 78.0(9) . 2_756
C17A C17A O10A 148.3(8) 2_756 2_756
F6A C17A O10A 121.1(13) . 2_756
F5A C17A O10A 98.3(12) . 2_756
S3A C17A O10A 62.6(8) 2_756 2_756
C17A C17A F6A 51.8(9) 2_756 2_756
F6A C17A F6A 88.0(12) . 2_756
F4A C17A F6A 148.1(13) . 2_756
S3A C17A F6A 115.5(10) 2_756 2_756
O10A C17A F6A 139.2(13) 2_756 2_756
C17A C17A F5A 47.7(10) 2_756 2_756
F5A C17A F5A 116.2(13) . 2_756
F4A C17A F5A 127.3(12) . 2_756
S3A C17A F5A 110.8(9) 2_756 2_756
O10A C17A F5A 143.7(13) 2_756 2_756
F6A C17A F5A 76.9(9) 2_756 2_756
C17A C17A S3A 54.2(5) 2_756 .
F6A C17A S3A 115.1(11) . .
F5A C17A S3A 117.0(11) . .
F4A C17A S3A 106.8(10) . .
O10A C17A S3A 95.0(9) 2_756 .
F6A C17A S3A 97.2(8) 2_756 .
F5A C17A S3A 79.6(7) 2_756 .
O10A F4A C17A 93(2) 2_756 .
O10A F4A S3A 55(2) 2_756 2_756
C17A F4A S3A 53.0(7) . 2_756
F6A F5A C17A 85.9(12) 2_756 .
F6A F5A C17A 47.5(8) 2_756 2_756
F5A F6A C17A 93.9(12) 2_756 .
F5A F6A C17A 52.2(8) 2_756 2_756

loop_
_geom_bond_atom_site_label_1
_geom_bond_atom_site_label_2
_geom_bond_distance
_geom_bond_site_symmetry_2
Eu1 O3 2.439(4) 2_556
Eu1 O3 2.439(4) .
Eu1 O4 2.485(6) .
Eu1 N2 2.527(5) 2_556
Eu1 N2 2.527(5) .
Eu1 N3 2.534(5) 2_556
Eu1 N3 2.534(5) .
Eu1 N1 2.575(4) .
Eu1 N1 2.575(4) 2_556
S1A C4A 1.687(16) .
S1A C1A 1.729(11) .
C1A C2A 1.374(17) .
C1A H1A 0.9500 .
C2A C3A 1.431(16) .
C2A H2A 0.9500 .
C3A C4A 1.358(17) .
C3A C5 1.476(8) .
C4A H4A 0.9500 .
S1B C4B 1.66(4) .
S1B C1B 1.67(4) .
C1B C2B 1.37(6) .
C1B H1B 0.9500 .
C2B H2B 0.9500 .
C4B H4B 0.9500 .
C5 C9 1.393(8) .
C5 C6 1.399(8) .
C6 C7 1.387(8) .
C6 H6 0.9500 .
C7 N1 1.335(7) .
C7 C10 1.474(8) .
C8 N1 1.346(7) .
C8 C9 1.382(8) .
C8 C13 1.469(8) .
C9 H9 0.9500 .
C10 N3 1.275(8) .
C10 O2 1.326(7) .
C11 O2 1.462(8) .
C11 C12 1.517(10) .
C11 H11A 0.9900 .
C11 H11B 0.9900 .
C12 N3 1.500(7) .
C12 H12A 0.9900 .
C12 H12B 0.9900 .
C13 N2 1.279(7) .
C13 O1 1.328(7) .
C14 N2 1.479(7) .
C14 C15 1.544(8) .
C14 H14A 0.9900 .
C14 H14B 0.9900 .
C15 O1 1.466(7) .
C15 H15A 0.9900 .
C15 H15B 0.9900 .
S2 O5 1.430(5) .
S2 O6 1.434(5) .
S2 O7 1.451(5) .
S2 C16 1.815(7) .
C16 F2 1.319(8) .
C16 F3 1.321(8) .
C16 F1 1.334(8) .
S3A S3A 0.988(9) 2_756
S3A O9A 1.388(12) .
S3A O8A 1.389(12) .
S3A O8A 1.395(14) 2_756
S3A C17A 1.452(14) 2_756
S3A O10A 1.534(13) .
S3A F4A 1.778(13) 2_756
S3A C17A 1.786(13) .
S3A O9A 1.930(15) 2_756
O8A O9A 1.005(19) 2_756
O8A S3A 1.395(14) 2_756
O9A O8A 1.005(19) 2_756
O9A S3A 1.930(15) 2_756
O10A F4A 0.54(2) 2_756
O10A C17A 1.50(2) 2_756
C17A C17A 1.15(3) 2_756
C17A F6A 1.286(15) .
C17A F5A 1.288(15) .
C17A F4A 1.371(15) .
C17A S3A 1.452(14) 2_756
C17A O10A 1.50(2) 2_756
C17A F6A 1.627(18) 2_756
C17A F5A 1.742(19) 2_756
F4A O10A 0.539(19) 2_756
F4A S3A 1.778(13) 2_756
F5A F6A 1.091(15) 2_756
F5A C17A 1.742(19) 2_756
F6A F5A 1.091(15) 2_756
F6A C17A 1.627(18) 2_756
